data_1541317
loop_
_publ_author_name
'Norby, P.'
'Krogh Andersen, I.G.'
'Colella, C.'
'Krogh Andersen, E.'
'de'Gennaro, M.'

_publ_section_title
;
 Synthesis and structure of lithium cesium and lithium thallium
 cancrinites
;
_journal_name_full Zeolites
_journal_page_first 248
_journal_page_last 253
_journal_volume 11
_journal_year 1991
_chemical_formula_sum 'Al6 Cs1.5 H11.16 Li4.56 O29.58 Si6'
_chemical_name_systematic 'Li4.56 Cs1.5 (Al6 Si6 O24) (H2 O)5.58'
_space_group_IT_number 173
_symmetry_space_group_name_Hall 'P 6c'
_symmetry_space_group_name_H-M 'P 63'
_cell_angle_alpha 90
_cell_angle_beta 90
_cell_angle_gamma 120
_cell_formula_units_Z 1
_cell_length_a 12.4328
_cell_length_b 12.4328
_cell_length_c 4.9692
_cell_volume 665.204
_citation_journal_id_ASTM ZEOLD3
_cod_data_source_file Norby_ZEOLD3_1991_1415.cif
_cod_data_source_block H11.16Al6Cs1.5Li4.56O29.58Si6
_cod_original_cell_volume 665.2043
_cod_original_formula_sum 'H11.16 Al6 Cs1.5 Li4.56 O29.58 Si6'
_cod_database_code 1541317

loop_
_symmetry_equiv_pos_as_xyz
x,y,z
x-y,x,z+1/2
-y,x-y,z
-x,-y,z+1/2
-x+y,-x,z
y,-x+y,z+1/2

loop_
_atom_site_label
_atom_site_type_symbol
_atom_site_fract_x
_atom_site_fract_y
_atom_site_fract_z
_atom_site_occupancy
_atom_site_U_iso_or_equiv
O4 O-2 0.3122 0.3619 0.0794 1 0.0
O5 O-2 0.0368 0.1493 0.3151 0.93 0.0
Al1 Al+3 0.0828 0.414 0.75 0.5 0.0
Cs1 Cs+1 0.3333 0.6667 0.2603 0.75 0.0
O1 O-2 0.2013 0.3972 0.6382 1 0.0
Al2 Al+3 0.3358 0.4134 0.7532 0.5 0.0
Si2 Si+4 0.3358 0.4134 0.7532 0.5 0.0
O2 O-2 0.1215 0.56 0.6982 1 0.0
O3 O-2 0.0573 0.3818 0.0784 1 0.0
Li1 Li+1 0.16 0.3249 0.288 0.76 0.0
Si1 Si+4 0.0828 0.414 0.75 0.5 0.0
